data_7246761
loop_
_publ_author_name
'Lakhani, Pratikkumar'
'Chodvadiya, Darshil'
'Jha, Prafulla K.'
'Gupta, Vivek Kumar'
'Trzybi&#x144;ski, Damian'
'Wozniak, Krzysztof'
'Kurzyd&#x142;owski, Krzysztof'
'Goutam, U. K.'
'Srivastava, Himanshu'
'Modi, Chetan K.'

_publ_section_title
;
 DFT stimulation and experimental insights of chiral Cu(II)-salen scaffold
 within the pocket of MWW-zeolite and its catalytic study.
;
_journal_issue 20
_journal_name_full 'Physical chemistry chemical physics : PCCP'
_journal_page_first 14374
_journal_page_last 14386
_journal_paper_doi 10.1039/d3cp00857f
_journal_volume 25
_journal_year 2023
_chemical_formula_moiety 'C20 H22 N2 O2'
_chemical_formula_sum 'C20 H22 N2 O2'
_chemical_formula_weight 322.39
_chemical_name_systematic '\"i?1/2hiral trans(+)N,N'-bis-(salicylidene)-1,2-diaminocyclohexane Schif base'
_space_group_crystal_system monoclinic
_space_group_IT_number 9
_space_group_name_Hall 'C -2yc'
_space_group_name_H-M_alt 'C 1 c 1'
_atom_sites_solution_hydrogens mixed
_audit_creation_method SHELXL-2018/3
_audit_update_record
;
2022-06-24 deposited with the CCDC.	2023-05-08 downloaded from the CCDC.
;
_cell_angle_alpha 90
_cell_angle_beta 97.276(2)
_cell_angle_gamma 90
_cell_formula_units_Z 4
_cell_length_a 15.7967(3)
_cell_length_b 11.6889(2)
_cell_length_c 9.4813(2)
_cell_measurement_reflns_used 6011
_cell_measurement_temperature 100(2)
_cell_measurement_theta_max 72.3190
_cell_measurement_theta_min 4.7070
_cell_volume 1736.59(6)
_computing_cell_refinement 'CrysAlisPro 1.171.42.36a (Rigaku OD, 2021)'
_computing_data_collection 'CrysAlisPro 1.171.42.36a (Rigaku OD, 2021)'
_computing_data_reduction 'CrysAlisPro 1.171.42.36a (Rigaku OD, 2021)'
_computing_molecular_graphics 'ORTEP3 (Farrugia, 2012)'
_computing_publication_material 'PLATON (Spek,2009)'
_computing_structure_refinement 'SHELXL-2018/3 (Sheldrick, 2018)'
_computing_structure_solution 'SHELXT 2018/2 (Sheldrick, 2018)'
_diffrn_ambient_temperature 100(2)
_diffrn_measured_fraction_theta_full 1.000
_diffrn_measured_fraction_theta_max 1.000
_diffrn_measurement_device 'four-circle diffractometer'
_diffrn_measurement_device_type 'SuperNova, Dual, Cu at home/near, HyPix'
_diffrn_measurement_method '\w scans'
_diffrn_radiation_monochromator mirror
_diffrn_radiation_probe x-ray
_diffrn_radiation_type CuK\a
_diffrn_radiation_wavelength 1.54184
_diffrn_reflns_av_R_equivalents 0.0389
_diffrn_reflns_av_unetI/netI 0.0302
_diffrn_reflns_Laue_measured_fraction_full 1.000
_diffrn_reflns_Laue_measured_fraction_max 1.000
_diffrn_reflns_limit_h_max 18
_diffrn_reflns_limit_h_min -18
_diffrn_reflns_limit_k_max 13
_diffrn_reflns_limit_k_min -13
_diffrn_reflns_limit_l_max 11
_diffrn_reflns_limit_l_min -10
_diffrn_reflns_number 13105
_diffrn_reflns_point_group_measured_fraction_full 0.949
_diffrn_reflns_point_group_measured_fraction_max 0.949
_diffrn_reflns_theta_full 67.045
_diffrn_reflns_theta_max 67.045
_diffrn_reflns_theta_min 4.720
_diffrn_source 'micro-focus sealed X-ray tube'
_diffrn_source_type 'SuperNova (Cu) X-ray Source'
_diffrn_standards_decay_% 0
_diffrn_standards_interval_time 120
_diffrn_standards_number 3
_exptl_absorpt_coefficient_mu 0.637
_exptl_absorpt_correction_T_max 1.00000
_exptl_absorpt_correction_T_min 0.87440
_exptl_absorpt_correction_type multi-scan
_exptl_absorpt_process_details
;
CrysAlisPro 1.171.42.36a (Rigaku Oxford Diffraction, 2021)
Empirical absorption correction using spherical harmonics,
implemented in SCALE3 ABSPACK scaling algorithm.
;
_exptl_crystal_colour yellow
_exptl_crystal_density_diffrn 1.233
_exptl_crystal_description prism
_exptl_crystal_F_000 688
_exptl_crystal_size_max 0.390
_exptl_crystal_size_mid 0.200
_exptl_crystal_size_min 0.140
_refine_diff_density_max 0.141
_refine_diff_density_min -0.150
_refine_diff_density_rms 0.034
_refine_ls_abs_structure_details
;
 Flack x determined using 1285 quotients [(I+)-(I-)]/[(I+)+(I-)]
 (Parsons, Flack and Wagner, Acta Cryst. B69 (2013) 249-259).
;
_refine_ls_abs_structure_Flack -0.28(13)
_refine_ls_extinction_method none
_refine_ls_goodness_of_fit_ref 1.037
_refine_ls_hydrogen_treatment mixed
_refine_ls_matrix_type full
_refine_ls_number_parameters 223
_refine_ls_number_reflns 2932
_refine_ls_number_restraints 4
_refine_ls_restrained_S_all 1.038
_refine_ls_R_factor_all 0.0317
_refine_ls_R_factor_gt 0.0311
_refine_ls_shift/su_max 0.000
_refine_ls_shift/su_mean 0.000
_refine_ls_structure_factor_coef Fsqd
_refine_ls_weighting_details 'w=1/[\s^2^(Fo^2^)+(0.0421P)^2^+0.4185P] where P=(Fo^2^+2Fc^2^)/3'
_refine_ls_weighting_scheme calc
_refine_ls_wR_factor_gt 0.0767
_refine_ls_wR_factor_ref 0.0773
_reflns_Friedel_coverage 0.895
_reflns_Friedel_fraction_full 0.899
_reflns_Friedel_fraction_max 0.899
_reflns_number_gt 2865
_reflns_number_total 2932
_reflns_threshold_expression 'I > 2\s(I)'
_cod_data_source_file d3cp00857f2.cif
_cod_data_source_block shelx
_cod_depositor_comments 'Adding full bibliography for 7246761.cif.'
_cod_original_sg_symbol_H-M 'C c'
_cod_database_code 7246761
_shelx_shelxl_version_number 2018/3
_shelx_space_group_comment
;
The symmetry employed for this shelxl refinement is uniquely defined
by the following loop, which should always be used as a source of
symmetry information in preference to the above space-group names.
They are only intended as comments.
;
_shelx_estimated_absorpt_t_min 0.789
_shelx_estimated_absorpt_t_max 0.916

loop_
_space_group_symop_operation_xyz
'x, y, z'
'x, -y, z+1/2'
'x+1/2, y+1/2, z'
'x+1/2, -y+1/2, z+1/2'

loop_
_atom_site_label
_atom_site_type_symbol
_atom_site_fract_x
_atom_site_fract_y
_atom_site_fract_z
_atom_site_U_iso_or_equiv
_atom_site_adp_type
_atom_site_occupancy
_atom_site_site_symmetry_order
_atom_site_calc_flag
_atom_site_refinement_flags_posn
_atom_site_refinement_flags_adp
_atom_site_refinement_flags_occupancy
_atom_site_disorder_assembly
_atom_site_disorder_group
C1 C 0.34119(14) 0.27854(19) 0.3179(2) 0.0198(5) Uani 1 1 d . . . . .
H1 H 0.352012 0.209058 0.265196 0.024 Uiso 1 1 calc R U . . .
C2 C 0.38375(14) 0.38102(19) 0.2539(2) 0.0202(5) Uani 1 1 d . . . . .
H2 H 0.373116 0.449951 0.307806 0.024 Uiso 1 1 calc R U . . .
C3 C 0.34581(14) 0.3980(2) 0.0989(2) 0.0236(5) Uani 1 1 d . . . . .
H3A H 0.357365 0.331027 0.044001 0.028 Uiso 1 1 calc R U . . .
H3B H 0.372454 0.463454 0.059755 0.028 Uiso 1 1 calc R U . . .
C4 C 0.24935(15) 0.4171(2) 0.0878(3) 0.0266(5) Uani 1 1 d . . . . .
H4A H 0.238162 0.488127 0.135093 0.032 Uiso 1 1 calc R U . . .
H4B H 0.226031 0.423999 -0.011502 0.032 Uiso 1 1 calc R U . . .
C5 C 0.20526(15) 0.3188(2) 0.1552(3) 0.0250(5) Uani 1 1 d . . . . .
H5A H 0.209955 0.249681 0.100066 0.030 Uiso 1 1 calc R U . . .
H5B H 0.145129 0.336342 0.153518 0.030 Uiso 1 1 calc R U . . .
C6 C 0.24493(14) 0.2981(2) 0.3087(3) 0.0242(5) Uani 1 1 d . . . . .
H6A H 0.218416 0.231812 0.346290 0.029 Uiso 1 1 calc R U . . .
H6B H 0.234064 0.363731 0.366439 0.029 Uiso 1 1 calc R U . . .
C7 C 0.41183(13) 0.16924(19) 0.5064(2) 0.0197(5) Uani 1 1 d . . . . .
H7 H 0.408111 0.108910 0.441964 0.024 Uiso 1 1 calc R U . . .
C8 C 0.45544(14) 0.15089(19) 0.6490(3) 0.0197(5) Uani 1 1 d . . . . .
C9 C 0.47039(15) 0.24260(19) 0.7458(3) 0.0215(5) Uani 1 1 d . . . . .
C10 C 0.52029(15) 0.2254(2) 0.8758(3) 0.0245(5) Uani 1 1 d . . . . .
H10 H 0.530758 0.285947 0.939151 0.029 Uiso 1 1 calc R U . . .
C11 C 0.55446(14) 0.1187(2) 0.9114(2) 0.0233(5) Uani 1 1 d . . . . .
H11 H 0.588662 0.108565 0.997780 0.028 Uiso 1 1 calc R U . . .
C12 C 0.53808(14) 0.0263(2) 0.8189(3) 0.0238(5) Uani 1 1 d . . . . .
H12 H 0.559891 -0.045758 0.844353 0.029 Uiso 1 1 calc R U . . .
C13 C 0.48907(14) 0.0430(2) 0.6891(2) 0.0212(5) Uani 1 1 d . . . . .
H13 H 0.478188 -0.018547 0.627259 0.025 Uiso 1 1 calc R U . . .
C14 C 0.52420(14) 0.42243(19) 0.3544(2) 0.0207(5) Uani 1 1 d . . . . .
H14 H 0.499261 0.475995 0.408826 0.025 Uiso 1 1 calc R U . . .
C15 C 0.61674(14) 0.41017(18) 0.3747(2) 0.0201(5) Uani 1 1 d . . . . .
C16 C 0.65800(14) 0.3311(2) 0.2945(2) 0.0218(5) Uani 1 1 d . . . . .
C17 C 0.74685(15) 0.3245(2) 0.3114(3) 0.0238(5) Uani 1 1 d . . . . .
H17 H 0.774218 0.273892 0.256507 0.029 Uiso 1 1 calc R U . . .
C18 C 0.79415(15) 0.3940(2) 0.4106(3) 0.0255(5) Uani 1 1 d . . . . .
H18 H 0.853406 0.389642 0.421577 0.031 Uiso 1 1 calc R U . . .
C19 C 0.75434(15) 0.4701(2) 0.4941(3) 0.0262(5) Uani 1 1 d . . . . .
H19 H 0.786620 0.514824 0.562072 0.031 Uiso 1 1 calc R U . . .
C20 C 0.66624(14) 0.4785(2) 0.4749(3) 0.0245(5) Uani 1 1 d . . . . .
H20 H 0.639506 0.530151 0.529348 0.029 Uiso 1 1 calc R U . . .
N1 N 0.37828(11) 0.26570(16) 0.4662(2) 0.0205(4) Uani 1 1 d . . . . .
N2 N 0.47592(12) 0.36219(16) 0.2644(2) 0.0208(4) Uani 1 1 d . . . . .
O1 O 0.43774(12) 0.34759(13) 0.71466(19) 0.0287(4) Uani 1 1 d D . . . .
O2 O 0.61291(11) 0.26135(15) 0.19885(18) 0.0279(4) Uani 1 1 d D . . . .
H111 H 0.4100(19) 0.346(3) 0.633(2) 0.042 Uiso 1 1 d D U . . .
H211 H 0.5617(10) 0.277(3) 0.197(3) 0.042 Uiso 1 1 d D U . . .

loop_
_atom_site_aniso_label
_atom_site_aniso_U_11
_atom_site_aniso_U_22
_atom_site_aniso_U_33
_atom_site_aniso_U_23
_atom_site_aniso_U_13
_atom_site_aniso_U_12
C1 0.0180(11) 0.0234(11) 0.0178(12) -0.0011(9) 0.0009(9) -0.0004(9)
C2 0.0180(11) 0.0223(11) 0.0199(13) -0.0014(9) 0.0012(9) 0.0013(8)
C3 0.0221(12) 0.0253(12) 0.0227(13) 0.0026(9) 0.0004(9) -0.0018(9)
C4 0.0236(12) 0.0302(13) 0.0245(13) 0.0010(10) -0.0031(10) 0.0026(10)
C5 0.0169(11) 0.0333(13) 0.0240(13) -0.0027(10) -0.0006(9) 0.0022(9)
C6 0.0209(12) 0.0293(12) 0.0227(13) -0.0026(9) 0.0037(9) -0.0003(9)
C7 0.0162(10) 0.0228(11) 0.0205(12) -0.0026(9) 0.0044(8) -0.0041(8)
C8 0.0173(10) 0.0240(11) 0.0184(12) -0.0005(9) 0.0041(8) -0.0024(9)
C9 0.0210(11) 0.0218(11) 0.0220(13) 0.0010(9) 0.0043(9) -0.0016(9)
C10 0.0253(12) 0.0282(12) 0.0202(13) -0.0038(10) 0.0036(9) -0.0049(9)
C11 0.0199(11) 0.0332(13) 0.0166(12) 0.0038(9) 0.0018(9) -0.0028(9)
C12 0.0222(11) 0.0259(12) 0.0239(13) 0.0049(10) 0.0051(9) 0.0004(9)
C13 0.0198(11) 0.0226(11) 0.0217(13) -0.0009(9) 0.0049(9) -0.0019(8)
C14 0.0222(11) 0.0215(11) 0.0181(12) 0.0010(9) 0.0021(9) 0.0003(9)
C15 0.0204(11) 0.0221(11) 0.0175(12) 0.0024(9) 0.0018(9) -0.0025(9)
C16 0.0232(12) 0.0246(11) 0.0172(12) 0.0024(9) 0.0017(9) -0.0022(9)
C17 0.0229(12) 0.0280(12) 0.0214(13) 0.0015(10) 0.0059(9) 0.0023(9)
C18 0.0173(11) 0.0287(12) 0.0301(14) 0.0033(10) 0.0018(10) -0.0016(9)
C19 0.0232(12) 0.0271(12) 0.0273(13) -0.0006(10) -0.0003(10) -0.0056(9)
C20 0.0248(12) 0.0226(12) 0.0260(13) -0.0027(9) 0.0029(10) -0.0009(9)
N1 0.0185(10) 0.0238(10) 0.0192(10) 0.0002(8) 0.0024(7) -0.0009(7)
N2 0.0185(9) 0.0248(9) 0.0189(10) 0.0014(8) 0.0015(7) -0.0013(8)
O1 0.0375(10) 0.0229(8) 0.0237(9) -0.0027(7) -0.0037(7) 0.0033(7)
O2 0.0228(8) 0.0361(9) 0.0240(9) -0.0104(7) 0.0004(7) 0.0002(7)

loop_
_atom_type_symbol
_atom_type_description
_atom_type_scat_dispersion_real
_atom_type_scat_dispersion_imag
_atom_type_scat_source
C C 0.0181 0.0091 'International Tables Vol C Tables 4.2.6.8 and 6.1.1.4'
H H 0.0000 0.0000 'International Tables Vol C Tables 4.2.6.8 and 6.1.1.4'
N N 0.0311 0.0180 'International Tables Vol C Tables 4.2.6.8 and 6.1.1.4'
O O 0.0492 0.0322 'International Tables Vol C Tables 4.2.6.8 and 6.1.1.4'

loop_
_geom_angle_atom_site_label_1
_geom_angle_atom_site_label_2
_geom_angle_atom_site_label_3
_geom_angle
_geom_angle_site_symmetry_1
_geom_angle_site_symmetry_3
_geom_angle_publ_flag
N1 C1 C6 110.18(18) . . ?
N1 C1 C2 108.56(17) . . ?
C6 C1 C2 110.03(18) . . ?
N1 C1 H1 109.3 . . ?
C6 C1 H1 109.3 . . ?
C2 C1 H1 109.3 . . ?
N2 C2 C3 110.54(18) . . ?
N2 C2 C1 109.71(17) . . ?
C3 C2 C1 110.08(18) . . ?
N2 C2 H2 108.8 . . ?
C3 C2 H2 108.8 . . ?
C1 C2 H2 108.8 . . ?
C2 C3 C4 110.56(19) . . ?
C2 C3 H3A 109.5 . . ?
C4 C3 H3A 109.5 . . ?
C2 C3 H3B 109.5 . . ?
C4 C3 H3B 109.5 . . ?
H3A C3 H3B 108.1 . . ?
C5 C4 C3 111.35(19) . . ?
C5 C4 H4A 109.4 . . ?
C3 C4 H4A 109.4 . . ?
C5 C4 H4B 109.4 . . ?
C3 C4 H4B 109.4 . . ?
H4A C4 H4B 108.0 . . ?
C4 C5 C6 111.3(2) . . ?
C4 C5 H5A 109.4 . . ?
C6 C5 H5A 109.4 . . ?
C4 C5 H5B 109.4 . . ?
C6 C5 H5B 109.4 . . ?
H5A C5 H5B 108.0 . . ?
C5 C6 C1 111.26(19) . . ?
C5 C6 H6A 109.4 . . ?
C1 C6 H6A 109.4 . . ?
C5 C6 H6B 109.4 . . ?
C1 C6 H6B 109.4 . . ?
H6A C6 H6B 108.0 . . ?
N1 C7 C8 122.4(2) . . ?
N1 C7 H7 118.8 . . ?
C8 C7 H7 118.8 . . ?
C13 C8 C9 118.7(2) . . ?
C13 C8 C7 120.3(2) . . ?
C9 C8 C7 120.89(19) . . ?
O1 C9 C10 118.9(2) . . ?
O1 C9 C8 121.4(2) . . ?
C10 C9 C8 119.7(2) . . ?
C11 C10 C9 120.5(2) . . ?
C11 C10 H10 119.8 . . ?
C9 C10 H10 119.8 . . ?
C10 C11 C12 120.6(2) . . ?
C10 C11 H11 119.7 . . ?
C12 C11 H11 119.7 . . ?
C13 C12 C11 119.3(2) . . ?
C13 C12 H12 120.4 . . ?
C11 C12 H12 120.4 . . ?
C12 C13 C8 121.2(2) . . ?
C12 C13 H13 119.4 . . ?
C8 C13 H13 119.4 . . ?
N2 C14 C15 122.5(2) . . ?
N2 C14 H14 118.8 . . ?
C15 C14 H14 118.8 . . ?
C20 C15 C16 118.9(2) . . ?
C20 C15 C14 119.9(2) . . ?
C16 C15 C14 121.23(19) . . ?
O2 C16 C17 118.7(2) . . ?
O2 C16 C15 121.14(19) . . ?
C17 C16 C15 120.2(2) . . ?
C18 C17 C16 119.6(2) . . ?
C18 C17 H17 120.2 . . ?
C16 C17 H17 120.2 . . ?
C17 C18 C19 121.1(2) . . ?
C17 C18 H18 119.5 . . ?
C19 C18 H18 119.5 . . ?
C20 C19 C18 119.3(2) . . ?
C20 C19 H19 120.4 . . ?
C18 C19 H19 120.4 . . ?
C19 C20 C15 121.0(2) . . ?
C19 C20 H20 119.5 . . ?
C15 C20 H20 119.5 . . ?
C7 N1 C1 118.43(19) . . ?
C14 N2 C2 117.79(19) . . ?
C9 O1 H111 109(2) . . ?
C16 O2 H211 108(2) . . ?

loop_
_geom_bond_atom_site_label_1
_geom_bond_atom_site_label_2
_geom_bond_distance
_geom_bond_site_symmetry_2
_geom_bond_publ_flag
C1 N1 1.461(3) . ?
C1 C6 1.529(3) . ?
C1 C2 1.536(3) . ?
C1 H1 0.9800 . ?
C2 N2 1.463(3) . ?
C2 C3 1.528(3) . ?
C2 H2 0.9800 . ?
C3 C4 1.531(3) . ?
C3 H3A 0.9700 . ?
C3 H3B 0.9700 . ?
C4 C5 1.526(3) . ?
C4 H4A 0.9700 . ?
C4 H4B 0.9700 . ?
C5 C6 1.529(3) . ?
C5 H5A 0.9700 . ?
C5 H5B 0.9700 . ?
C6 H6A 0.9700 . ?
C6 H6B 0.9700 . ?
C7 N1 1.283(3) . ?
C7 C8 1.453(3) . ?
C7 H7 0.9300 . ?
C8 C13 1.403(3) . ?
C8 C9 1.412(3) . ?
C9 O1 1.349(3) . ?
C9 C10 1.391(3) . ?
C10 C11 1.383(3) . ?
C10 H10 0.9300 . ?
C11 C12 1.395(3) . ?
C11 H11 0.9300 . ?
C12 C13 1.382(3) . ?
C12 H12 0.9300 . ?
C13 H13 0.9300 . ?
C14 N2 1.281(3) . ?
C14 C15 1.457(3) . ?
C14 H14 0.9300 . ?
C15 C20 1.401(3) . ?
C15 C16 1.408(3) . ?
C16 O2 1.353(3) . ?
C16 C17 1.395(3) . ?
C17 C18 1.387(3) . ?
C17 H17 0.9300 . ?
C18 C19 1.393(3) . ?
C18 H18 0.9300 . ?
C19 C20 1.384(3) . ?
C19 H19 0.9300 . ?
C20 H20 0.9300 . ?
O1 H111 0.842(14) . ?
O2 H211 0.828(14) . ?

loop_
_geom_torsion_atom_site_label_1
_geom_torsion_atom_site_label_2
_geom_torsion_atom_site_label_3
_geom_torsion_atom_site_label_4
_geom_torsion
_geom_torsion_site_symmetry_1
_geom_torsion_site_symmetry_2
_geom_torsion_site_symmetry_3
_geom_torsion_site_symmetry_4
_geom_torsion_publ_flag
N1 C1 C2 N2 58.8(2) . . . . ?
C6 C1 C2 N2 179.41(18) . . . . ?
N1 C1 C2 C3 -179.38(17) . . . . ?
C6 C1 C2 C3 -58.7(2) . . . . ?
N2 C2 C3 C4 179.76(18) . . . . ?
C1 C2 C3 C4 58.4(2) . . . . ?
C2 C3 C4 C5 -56.3(3) . . . . ?
C3 C4 C5 C6 54.4(3) . . . . ?
C4 C5 C6 C1 -55.0(3) . . . . ?
N1 C1 C6 C5 176.70(19) . . . . ?
C2 C1 C6 C5 57.0(2) . . . . ?
N1 C7 C8 C13 178.2(2) . . . . ?
N1 C7 C8 C9 -6.5(3) . . . . ?
C13 C8 C9 O1 -178.2(2) . . . . ?
C7 C8 C9 O1 6.5(3) . . . . ?
C13 C8 C9 C10 2.3(3) . . . . ?
C7 C8 C9 C10 -173.0(2) . . . . ?
O1 C9 C10 C11 179.7(2) . . . . ?
C8 C9 C10 C11 -0.8(3) . . . . ?
C9 C10 C11 C12 -1.3(3) . . . . ?
C10 C11 C12 C13 1.7(3) . . . . ?
C11 C12 C13 C8 -0.1(3) . . . . ?
C9 C8 C13 C12 -1.9(3) . . . . ?
C7 C8 C13 C12 173.5(2) . . . . ?
N2 C14 C15 C20 -179.9(2) . . . . ?
N2 C14 C15 C16 0.5(3) . . . . ?
C20 C15 C16 O2 178.4(2) . . . . ?
C14 C15 C16 O2 -2.1(3) . . . . ?
C20 C15 C16 C17 -2.4(3) . . . . ?
C14 C15 C16 C17 177.2(2) . . . . ?
O2 C16 C17 C18 -178.9(2) . . . . ?
C15 C16 C17 C18 1.9(3) . . . . ?
C16 C17 C18 C19 0.2(3) . . . . ?
C17 C18 C19 C20 -1.7(4) . . . . ?
C18 C19 C20 C15 1.1(4) . . . . ?
C16 C15 C20 C19 0.9(3) . . . . ?
C14 C15 C20 C19 -178.7(2) . . . . ?
C8 C7 N1 C1 175.63(19) . . . . ?
C6 C1 N1 C7 115.4(2) . . . . ?
C2 C1 N1 C7 -124.0(2) . . . . ?
C15 C14 N2 C2 179.46(19) . . . . ?
C3 C2 N2 C14 130.1(2) . . . . ?
C1 C2 N2 C14 -108.3(2) . . . . ?
